data_4071491
loop_
_publ_author_name
'Chen, Chao'
'Fr\"ohlich, Roland'
'Kehr, Gerald'
'Erker, Gerhard'

_publ_section_title
;
 Structural Features of Lithio[3]ferrocenophane Systems Bearing
 Stabilizing Dimethylamino Substituents
;
_journal_issue 13
_journal_name_full Organometallics
_journal_page_first 3248
_journal_paper_doi 10.1021/om8001894
_journal_volume 27
_journal_year 2008
_chemical_formula_sum 'C15 H18 Fe Li N'
_chemical_formula_weight 225.10
_chemical_name_systematic
; 
 ? 
;
_space_group_IT_number 2
_symmetry_cell_setting triclinic
_symmetry_space_group_name_Hall '-P 1'
_symmetry_space_group_name_H-M 'P -1'
_atom_sites_solution_hydrogens geom
_atom_sites_solution_primary direct
_atom_sites_solution_secondary difmap
_audit_creation_method SHELXL-97
_cell_angle_alpha 95.318(1)
_cell_angle_beta 108.510(1)
_cell_angle_gamma 102.226(2)
_cell_formula_units_Z 2
_cell_length_a 7.4443(1)
_cell_length_b 9.2993(2)
_cell_length_c 9.9602(3)
_cell_measurement_reflns_used 1532
_cell_measurement_temperature 198(2)
_cell_measurement_theta_max 27.88
_cell_measurement_theta_min 0.41
_cell_volume 629.43(3)
_computing_cell_refinement 'Collect (Nonius B.V., 1998)'
_computing_data_collection 'Collect (Nonius B.V., 1998)'
_computing_data_reduction 'Denzo-SMN (Otwinowski & Minor, 1997)'
_computing_molecular_graphics 'XP (BrukerAXS, 2000) & SCHAKAL (Keller, 1997)'
_computing_publication_material 'SHELXL-97 (Sheldrick, 1997)'
_computing_structure_refinement 'SHELXL-97 (Sheldrick, 1997)'
_computing_structure_solution 'SHELXS-97 (Sheldrick, 1990)'
_diffrn_ambient_temperature 198(2)
_diffrn_measured_fraction_theta_full 0.967
_diffrn_measured_fraction_theta_max 0.967
_diffrn_measurement_device_type 'Nonius KappaCCD'
_diffrn_measurement_method '\w and \f scans'
_diffrn_radiation_monochromator graphite
_diffrn_radiation_source 'rotating anode Nonius FR591'
_diffrn_radiation_type MoK\a
_diffrn_radiation_wavelength 0.71073
_diffrn_reflns_av_R_equivalents 0.039
_diffrn_reflns_av_sigmaI/netI 0.0400
_diffrn_reflns_limit_h_max 9
_diffrn_reflns_limit_h_min -9
_diffrn_reflns_limit_k_max 12
_diffrn_reflns_limit_k_min -12
_diffrn_reflns_limit_l_max 12
_diffrn_reflns_limit_l_min -13
_diffrn_reflns_number 5795
_diffrn_reflns_theta_full 28.26
_diffrn_reflns_theta_max 28.26
_diffrn_reflns_theta_min 2.19
_exptl_absorpt_coefficient_mu 1.174
_exptl_absorpt_correction_T_max 0.8916
_exptl_absorpt_correction_T_min 0.7196
_exptl_absorpt_correction_type multi-scan
_exptl_absorpt_process_details 'Denzo (Otwinowski, Borek, Majewski & Minor, 2003)'
_exptl_crystal_colour orange
_exptl_crystal_density_diffrn 1.451
_exptl_crystal_density_method 'not measured'
_exptl_crystal_description needle
_exptl_crystal_F_000 288
_exptl_crystal_size_max 0.30
_exptl_crystal_size_mid 0.15
_exptl_crystal_size_min 0.10
_refine_diff_density_max 0.458
_refine_diff_density_min -0.410
_refine_diff_density_rms 0.065
_refine_ls_extinction_method none
_refine_ls_goodness_of_fit_ref 1.047
_refine_ls_hydrogen_treatment riding
_refine_ls_matrix_type full
_refine_ls_number_parameters 165
_refine_ls_number_reflns 3013
_refine_ls_number_restraints 0
_refine_ls_restrained_S_all 1.047
_refine_ls_R_factor_all 0.0443
_refine_ls_R_factor_gt 0.0338
_refine_ls_shift/su_max 0.000
_refine_ls_shift/su_mean 0.000
_refine_ls_structure_factor_coef Fsqd
_refine_ls_weighting_details 'calc w=1/[\s^2^(Fo^2^)+(0.0310P)^2^+0.3841P] where P=(Fo^2^+2Fc^2^)/3'
_refine_ls_weighting_scheme calc
_refine_ls_wR_factor_gt 0.0758
_refine_ls_wR_factor_ref 0.0800
_reflns_number_gt 2587
_reflns_number_total 3013
_reflns_threshold_expression >2sigma(I)
_cod_data_source_file om8001894-file004.cif
_cod_data_source_block erk4197
_cod_original_cell_volume 629.43(2)
_cod_original_sg_symbol_H-M P-1
_cod_database_code 4071491

loop_
_symmetry_equiv_pos_as_xyz
'x, y, z'
'-x, -y, -z'

loop_
_atom_site_label
_atom_site_type_symbol
_atom_site_fract_x
_atom_site_fract_y
_atom_site_fract_z
_atom_site_U_iso_or_equiv
_atom_site_adp_type
_atom_site_occupancy
_atom_site_symmetry_multiplicity
_atom_site_calc_flag
_atom_site_refinement_flags
Li1 Li -0.0574(5) 0.3859(4) 0.0371(4) 0.0276(7) Uani 1 1 d .
Fe Fe 0.31262(4) 0.76368(3) 0.24742(3) 0.01983(9) Uani 1 1 d .
C1 C 0.5472(3) 0.7081(2) 0.2231(2) 0.0257(4) Uani 1 1 d .
C2 C 0.6093(3) 0.8384(2) 0.3307(3) 0.0328(5) Uani 1 1 d .
H2 H 0.6910 0.8475 0.4278 0.039 Uiso 1 1 calc R
C3 C 0.5280(3) 0.9529(2) 0.2677(3) 0.0370(6) Uani 1 1 d .
H3 H 0.5438 1.0501 0.3161 0.044 Uiso 1 1 calc R
C4 C 0.4198(3) 0.8954(3) 0.1205(3) 0.0350(5) Uani 1 1 d .
H4 H 0.3498 0.9471 0.0526 0.042 Uiso 1 1 calc R
C5 C 0.4348(3) 0.7457(2) 0.0924(2) 0.0291(4) Uani 1 1 d .
H5 H 0.3791 0.6817 0.0016 0.035 Uiso 1 1 calc R
C6 C 0.5812(3) 0.5575(2) 0.2473(3) 0.0297(5) Uani 1 1 d .
H6A H 0.6465 0.5617 0.3516 0.036 Uiso 1 1 calc R
H6B H 0.6718 0.5359 0.1985 0.036 Uiso 1 1 calc R
C8 C 0.3951(3) 0.4284(2) 0.1937(2) 0.0257(4) Uani 1 1 d .
H8A H 0.4342 0.3330 0.1942 0.031 Uiso 1 1 calc R
H8B H 0.3210 0.4325 0.0927 0.031 Uiso 1 1 calc R
C9 C 0.2572(3) 0.4272(2) 0.2814(2) 0.0208(4) Uani 1 1 d .
H9 H 0.3281 0.4139 0.3812 0.025 Uiso 1 1 calc R
C10 C 0.1857(3) 0.5678(2) 0.2899(2) 0.0189(4) Uani 1 1 d .
C11 C 0.2472(3) 0.6826(2) 0.4136(2) 0.0251(4) Uani 1 1 d .
H11 H 0.3373 0.6833 0.5061 0.030 Uiso 1 1 calc R
C12 C 0.1481(3) 0.7952(2) 0.3722(2) 0.0276(4) Uani 1 1 d .
H12 H 0.1620 0.8861 0.4310 0.033 Uiso 1 1 calc R
C13 C 0.0249(3) 0.7461(2) 0.2266(2) 0.0243(4) Uani 1 1 d .
H13 H -0.0586 0.8008 0.1732 0.029 Uiso 1 1 calc R
C14 C 0.0409(3) 0.6033(2) 0.1690(2) 0.0202(4) Uani 1 1 d .
N1 N 0.0783(2) 0.29939(17) 0.21559(19) 0.0238(4) Uani 1 1 d .
C15 C 0.1244(4) 0.1545(2) 0.1926(3) 0.0388(6) Uani 1 1 d .
H15A H 0.2163 0.1397 0.2824 0.058 Uiso 1 1 calc R
H15B H 0.1839 0.1535 0.1178 0.058 Uiso 1 1 calc R
H15C H 0.0037 0.0740 0.1623 0.058 Uiso 1 1 calc R
C16 C -0.0388(3) 0.2882(2) 0.3107(3) 0.0339(5) Uani 1 1 d .
H16A H -0.1583 0.2070 0.2661 0.051 Uiso 1 1 calc R
H16B H -0.0741 0.3826 0.3258 0.051 Uiso 1 1 calc R
H16C H 0.0381 0.2675 0.4033 0.051 Uiso 1 1 calc R

loop_
_atom_site_aniso_label
_atom_site_aniso_U_11
_atom_site_aniso_U_22
_atom_site_aniso_U_33
_atom_site_aniso_U_23
_atom_site_aniso_U_13
_atom_site_aniso_U_12
Li1 0.0308(17) 0.0189(16) 0.0278(19) 0.0061(14) 0.0062(15) 0.0004(14)
Fe 0.01818(14) 0.01479(14) 0.02432(16) 0.00226(10) 0.00776(11) -0.00053(10)
C1 0.0150(8) 0.0259(10) 0.0384(12) 0.0072(9) 0.0134(8) 0.0026(8)
C2 0.0181(9) 0.0258(11) 0.0442(14) 0.0031(10) 0.0039(9) -0.0038(8)
C3 0.0270(11) 0.0193(10) 0.0615(17) 0.0068(10) 0.0183(11) -0.0051(8)
C4 0.0305(11) 0.0332(12) 0.0510(15) 0.0234(11) 0.0237(11) 0.0067(9)
C5 0.0263(10) 0.0336(11) 0.0316(11) 0.0090(9) 0.0177(9) 0.0031(9)
C6 0.0207(10) 0.0292(11) 0.0414(13) 0.0055(9) 0.0132(9) 0.0075(8)
C8 0.0266(10) 0.0203(9) 0.0321(11) 0.0041(8) 0.0114(9) 0.0078(8)
C9 0.0230(9) 0.0163(9) 0.0219(10) 0.0057(7) 0.0058(8) 0.0044(7)
C10 0.0202(8) 0.0148(8) 0.0223(10) 0.0046(7) 0.0102(7) 0.0008(7)
C11 0.0335(10) 0.0229(10) 0.0189(10) 0.0034(8) 0.0112(8) 0.0042(8)
C12 0.0361(11) 0.0195(9) 0.0318(11) 0.0000(8) 0.0203(9) 0.0051(8)
C13 0.0200(9) 0.0195(9) 0.0357(12) 0.0036(8) 0.0139(8) 0.0038(7)
C14 0.0151(8) 0.0156(9) 0.0278(10) 0.0033(7) 0.0077(7) -0.0008(7)
N1 0.0259(8) 0.0130(7) 0.0312(9) 0.0066(7) 0.0097(7) 0.0011(6)
C15 0.0438(13) 0.0161(10) 0.0538(16) 0.0073(10) 0.0132(12) 0.0070(9)
C16 0.0329(11) 0.0292(11) 0.0418(14) 0.0153(10) 0.0171(10) 0.0020(9)

loop_
_atom_type_symbol
_atom_type_description
_atom_type_scat_dispersion_real
_atom_type_scat_dispersion_imag
_atom_type_scat_source
C C 0.0033 0.0016 'International Tables Vol C Tables 4.2.6.8 and 6.1.1.4'
H H 0.0000 0.0000 'International Tables Vol C Tables 4.2.6.8 and 6.1.1.4'
Li Li -0.0003 0.0001 'International Tables Vol C Tables 4.2.6.8 and 6.1.1.4'
N N 0.0061 0.0033 'International Tables Vol C Tables 4.2.6.8 and 6.1.1.4'
Fe Fe 0.3463 0.8444 'International Tables Vol C Tables 4.2.6.8 and 6.1.1.4'

loop_
_geom_angle_atom_site_label_1
_geom_angle_atom_site_label_2
_geom_angle_atom_site_label_3
_geom_angle
_geom_angle_site_symmetry_1
_geom_angle_site_symmetry_3
N1 Li1 C14 136.93(19) . 2_565
N1 Li1 C14 89.09(15) . .
C14 Li1 C14 111.72(16) 2_565 .
N1 Li1 Li1 129.0(2) . 2_565
C14 Li1 Li1 56.75(15) 2_565 2_565
C14 Li1 Li1 54.97(14) . 2_565
N1 Li1 C5 114.31(15) . 2_565
C14 Li1 C5 87.21(14) 2_565 2_565
C14 Li1 C5 121.48(16) . 2_565
Li1 Li1 C5 115.3(2) 2_565 2_565
N1 Li1 C9 33.14(8) . .
C14 Li1 C9 124.59(16) 2_565 .
C14 Li1 C9 63.79(11) . .
Li1 Li1 C9 95.90(19) 2_565 .
C5 Li1 C9 145.17(15) 2_565 .
N1 Li1 C10 58.45(10) . .
C14 Li1 C10 127.14(16) 2_565 .
C14 Li1 C10 31.87(8) . .
Li1 Li1 C10 76.57(17) 2_565 .
C5 Li1 C10 138.80(15) 2_565 .
C9 Li1 C10 32.31(7) . .
N1 Li1 Fe 130.31(15) . 2_565
C14 Li1 Fe 46.77(8) 2_565 2_565
C14 Li1 Fe 140.00(16) . 2_565
Li1 Li1 Fe 94.92(19) 2_565 2_565
C5 Li1 Fe 42.96(7) 2_565 2_565
C9 Li1 Fe 154.13(14) . 2_565
C10 Li1 Fe 171.13(14) . 2_565
C1 Fe C10 98.11(8) . .
C1 Fe C2 41.45(9) . .
C10 Fe C2 118.37(8) . .
C1 Fe C11 112.08(9) . .
C10 Fe C11 41.51(7) . .
C2 Fe C11 102.34(9) . .
C1 Fe C5 41.34(9) . .
C10 Fe C5 114.95(8) . .
C2 Fe C5 68.56(9) . .
C11 Fe C5 148.85(9) . .
C1 Fe C12 150.22(9) . .
C10 Fe C12 69.06(8) . .
C2 Fe C12 120.03(9) . .
C11 Fe C12 40.84(8) . .
C5 Fe C12 168.44(9) . .
C1 Fe C13 159.20(8) . .
C10 Fe C13 67.67(8) . .
C2 Fe C13 158.71(9) . .
C11 Fe C13 67.95(8) . .
C5 Fe C13 129.51(9) . .
C12 Fe C13 40.45(8) . .
C1 Fe C3 69.74(9) . .
C10 Fe C3 158.26(9) . .
C2 Fe C3 40.96(9) . .
C11 Fe C3 125.02(9) . .
C5 Fe C3 68.27(9) . .
C12 Fe C3 112.37(9) . .
C13 Fe C3 128.45(8) . .
C1 Fe C4 69.72(9) . .
C10 Fe C4 153.48(9) . .
C2 Fe C4 68.47(10) . .
C11 Fe C4 164.70(9) . .
C5 Fe C4 40.82(9) . .
C12 Fe C4 132.26(9) . .
C13 Fe C4 116.14(9) . .
C3 Fe C4 40.23(10) . .
C1 Fe C14 118.91(8) . .
C10 Fe C14 41.35(7) . .
C2 Fe C14 156.15(8) . .
C11 Fe C14 70.10(8) . .
C5 Fe C14 105.71(8) . .
C12 Fe C14 69.66(8) . .
C13 Fe C14 40.50(7) . .
C3 Fe C14 160.38(9) . .
C4 Fe C14 123.21(9) . .
C1 Fe Li1 93.46(9) . 2_565
C10 Fe Li1 79.08(9) . 2_565
C2 Fe Li1 130.54(10) . 2_565
C11 Fe Li1 116.20(9) . 2_565
C5 Fe Li1 62.35(9) . 2_565
C12 Fe Li1 109.42(9) . 2_565
C13 Fe Li1 69.56(9) . 2_565
C3 Fe Li1 118.53(10) . 2_565
C4 Fe Li1 78.30(10) . 2_565
C14 Fe Li1 46.80(9) . 2_565
C5 C1 C2 106.87(18) . .
C5 C1 C6 127.05(19) . .
C2 C1 C6 125.9(2) . .
C5 C1 Fe 70.67(11) . .
C2 C1 Fe 70.45(11) . .
C6 C1 Fe 120.34(13) . .
C1 C2 C3 108.6(2) . .
C1 C2 Fe 68.10(11) . .
C3 C2 Fe 70.54(12) . .
C4 C3 C2 107.9(2) . .
C4 C3 Fe 69.98(12) . .
C2 C3 Fe 68.50(11) . .
C3 C4 C5 107.7(2) . .
C3 C4 Fe 69.79(13) . .
C5 C4 Fe 68.65(12) . .
C1 C5 C4 108.9(2) . .
C1 C5 Fe 67.98(11) . .
C4 C5 Fe 70.53(12) . .
C1 C5 Li1 121.70(15) . 2_565
C4 C5 Li1 98.33(15) . 2_565
Fe C5 Li1 74.69(10) . 2_565
C1 C6 C8 114.67(17) . .
C6 C8 C9 115.27(16) . .
N1 C9 C10 106.65(14) . .
N1 C9 C8 110.19(15) . .
C10 C9 C8 114.15(15) . .
N1 C9 Li1 49.12(11) . .
C10 C9 Li1 74.63(12) . .
C8 C9 Li1 91.08(14) . .
C11 C10 C14 110.60(16) . .
C11 C10 C9 126.29(17) . .
C14 C10 C9 123.11(16) . .
C11 C10 Fe 69.96(11) . .
C14 C10 Fe 72.64(10) . .
C9 C10 Fe 124.39(12) . .
C11 C10 Li1 158.20(16) . .
C14 C10 Li1 51.19(11) . .
C9 C10 Li1 73.05(12) . .
Fe C10 Li1 109.24(10) . .
C12 C11 C10 107.27(17) . .
C12 C11 Fe 70.00(12) . .
C10 C11 Fe 68.53(11) . .
C13 C12 C11 107.10(17) . .
C13 C12 Fe 70.15(11) . .
C11 C12 Fe 69.16(11) . .
C12 C13 C14 112.07(18) . .
C12 C13 Fe 69.39(11) . .
C14 C13 Fe 71.60(10) . .
C13 C14 C10 102.93(16) . .
C13 C14 Fe 67.90(10) . .
C10 C14 Fe 66.01(10) . .
C13 C14 Li1 108.14(16) . 2_565
C10 C14 Li1 126.09(16) . 2_565
Fe C14 Li1 86.43(11) . 2_565
C13 C14 Li1 156.65(17) . .
C10 C14 Li1 96.93(15) . .
Fe C14 Li1 132.77(13) . .
Li1 C14 Li1 68.28(16) 2_565 .
C16 N1 C15 107.88(17) . .
C16 N1 C9 109.39(15) . .
C15 N1 C9 113.10(15) . .
C16 N1 Li1 109.85(16) . .
C15 N1 Li1 118.42(17) . .
C9 N1 Li1 97.73(14) . .

loop_
_geom_bond_atom_site_label_1
_geom_bond_atom_site_label_2
_geom_bond_distance
_geom_bond_site_symmetry_2
Li1 N1 2.073(4) .
Li1 C14 2.105(4) 2_565
Li1 C14 2.150(4) .
Li1 Li1 2.388(7) 2_565
Li1 C5 2.647(4) 2_565
Li1 C9 2.717(4) .
Li1 C10 2.738(4) .
Li1 Fe 2.882(3) 2_565
Fe C1 2.0005(18) .
Fe C10 2.0142(18) .
Fe C2 2.032(2) .
Fe C11 2.033(2) .
Fe C5 2.036(2) .
Fe C12 2.0447(19) .
Fe C13 2.0547(18) .
Fe C3 2.059(2) .
Fe C4 2.061(2) .
Fe C14 2.1041(18) .
Fe Li1 2.882(3) 2_565
C1 C5 1.425(3) .
C1 C2 1.427(3) .
C1 C6 1.503(3) .
C2 C3 1.431(3) .
C3 C4 1.417(4) .
C4 C5 1.429(3) .
C5 Li1 2.647(4) 2_565
C6 C8 1.534(3) .
C8 C9 1.544(3) .
C9 N1 1.499(2) .
C9 C10 1.518(2) .
C10 C11 1.434(3) .
C10 C14 1.457(3) .
C11 C12 1.423(3) .
C12 C13 1.417(3) .
C13 C14 1.440(3) .
C14 Li1 2.105(4) 2_565
N1 C16 1.474(3) .
N1 C15 1.475(2) .

loop_
_geom_torsion_atom_site_label_1
_geom_torsion_atom_site_label_2
_geom_torsion_atom_site_label_3
_geom_torsion_atom_site_label_4
_geom_torsion
_geom_torsion_site_symmetry_1
_geom_torsion_site_symmetry_4
C10 Fe C1 C5 118.89(12) . .
C2 Fe C1 C5 -116.80(18) . .
C11 Fe C1 C5 159.56(12) . .
C12 Fe C1 C5 -179.64(15) . .
C13 Fe C1 C5 73.8(3) . .
C3 Fe C1 C5 -79.75(14) . .
C4 Fe C1 C5 -36.74(13) . .
C14 Fe C1 C5 80.84(14) . .
Li1 Fe C1 C5 39.44(13) 2_565 .
C10 Fe C1 C2 -124.31(13) . .
C11 Fe C1 C2 -83.64(14) . .
C5 Fe C1 C2 116.80(18) . .
C12 Fe C1 C2 -62.8(2) . .
C13 Fe C1 C2 -169.4(2) . .
C3 Fe C1 C2 37.05(14) . .
C4 Fe C1 C2 80.06(14) . .
C14 Fe C1 C2 -162.36(13) . .
Li1 Fe C1 C2 156.24(14) 2_565 .
C10 Fe C1 C6 -3.43(18) . .
C2 Fe C1 C6 120.9(2) . .
C11 Fe C1 C6 37.25(19) . .
C5 Fe C1 C6 -122.3(2) . .
C12 Fe C1 C6 58.0(3) . .
C13 Fe C1 C6 -48.6(3) . .
C3 Fe C1 C6 157.9(2) . .
C4 Fe C1 C6 -159.1(2) . .
C14 Fe C1 C6 -41.5(2) . .
Li1 Fe C1 C6 -82.88(18) 2_565 .
C5 C1 C2 C3 2.6(2) . .
C6 C1 C2 C3 -172.94(18) . .
Fe C1 C2 C3 -59.07(15) . .
C5 C1 C2 Fe 61.66(13) . .
C6 C1 C2 Fe -113.87(19) . .
C10 Fe C2 C1 68.33(15) . .
C11 Fe C2 C1 109.48(13) . .
C5 Fe C2 C1 -39.31(13) . .
C12 Fe C2 C1 149.31(12) . .
C13 Fe C2 C1 169.7(2) . .
C3 Fe C2 C1 -120.4(2) . .
C4 Fe C2 C1 -83.33(14) . .
C14 Fe C2 C1 41.0(3) . .
Li1 Fe C2 C1 -31.96(18) 2_565 .
C1 Fe C2 C3 120.4(2) . .
C10 Fe C2 C3 -171.23(13) . .
C11 Fe C2 C3 -130.09(14) . .
C5 Fe C2 C3 81.13(15) . .
C12 Fe C2 C3 -90.26(16) . .
C13 Fe C2 C3 -69.9(3) . .
C4 Fe C2 C3 37.10(14) . .
C14 Fe C2 C3 161.42(19) . .
Li1 Fe C2 C3 88.47(17) 2_565 .
C1 C2 C3 C4 -1.5(2) . .
Fe C2 C3 C4 -59.08(15) . .
C1 C2 C3 Fe 57.57(14) . .
C1 Fe C3 C4 82.19(14) . .
C10 Fe C3 C4 140.9(2) . .
C2 Fe C3 C4 119.7(2) . .
C11 Fe C3 C4 -174.47(12) . .
C5 Fe C3 C4 37.79(13) . .
C12 Fe C3 C4 -129.75(13) . .
C13 Fe C3 C4 -86.13(16) . .
C14 Fe C3 C4 -37.8(3) . .
Li1 Fe C3 C4 -0.48(16) 2_565 .
C1 Fe C3 C2 -37.48(14) . .
C10 Fe C3 C2 21.2(3) . .
C11 Fe C3 C2 65.86(17) . .
C5 Fe C3 C2 -81.88(15) . .
C12 Fe C3 C2 110.58(15) . .
C13 Fe C3 C2 154.20(14) . .
C4 Fe C3 C2 -119.7(2) . .
C14 Fe C3 C2 -157.4(2) . .
Li1 Fe C3 C2 -120.16(15) 2_565 .
C2 C3 C4 C5 -0.2(2) . .
Fe C3 C4 C5 -58.35(14) . .
C2 C3 C4 Fe 58.16(15) . .
C1 Fe C4 C3 -82.26(14) . .
C10 Fe C4 C3 -148.46(17) . .
C2 Fe C4 C3 -37.75(13) . .
C11 Fe C4 C3 17.4(4) . .
C5 Fe C4 C3 -119.45(19) . .
C12 Fe C4 C3 73.86(17) . .
C13 Fe C4 C3 119.49(13) . .
C14 Fe C4 C3 165.77(12) . .
Li1 Fe C4 C3 179.57(15) 2_565 .
C1 Fe C4 C5 37.19(13) . .
C10 Fe C4 C5 -29.0(2) . .
C2 Fe C4 C5 81.70(14) . .
C11 Fe C4 C5 136.9(3) . .
C12 Fe C4 C5 -166.69(13) . .
C13 Fe C4 C5 -121.06(13) . .
C3 Fe C4 C5 119.45(19) . .
C14 Fe C4 C5 -74.78(15) . .
Li1 Fe C4 C5 -60.98(14) 2_565 .
C2 C1 C5 C4 -2.7(2) . .
C6 C1 C5 C4 172.75(18) . .
Fe C1 C5 C4 58.79(14) . .
C2 C1 C5 Fe -61.52(13) . .
C6 C1 C5 Fe 113.96(19) . .
C2 C1 C5 Li1 -115.75(18) . 2_565
C6 C1 C5 Li1 59.7(3) . 2_565
Fe C1 C5 Li1 -54.23(15) . 2_565
C3 C4 C5 C1 1.8(2) . .
Fe C4 C5 C1 -57.24(13) . .
C3 C4 C5 Fe 59.07(14) . .
C3 C4 C5 Li1 129.51(17) . 2_565
Fe C4 C5 Li1 70.44(10) . 2_565
C10 Fe C5 C1 -72.95(13) . .
C2 Fe C5 C1 39.41(12) . .
C11 Fe C5 C1 -38.7(2) . .
C12 Fe C5 C1 179.1(4) . .
C13 Fe C5 C1 -153.77(12) . .
C3 Fe C5 C1 83.61(13) . .
C4 Fe C5 C1 120.87(18) . .
C14 Fe C5 C1 -116.13(12) . .
Li1 Fe C5 C1 -134.29(15) 2_565 .
C1 Fe C5 C4 -120.87(18) . .
C10 Fe C5 C4 166.18(13) . .
C2 Fe C5 C4 -81.46(14) . .
C11 Fe C5 C4 -159.59(16) . .
C12 Fe C5 C4 58.2(4) . .
C13 Fe C5 C4 85.36(15) . .
C3 Fe C5 C4 -37.26(13) . .
C14 Fe C5 C4 123.00(13) . .
Li1 Fe C5 C4 104.84(16) 2_565 .
C1 Fe C5 Li1 134.29(15) . 2_565
C10 Fe C5 Li1 61.35(11) . 2_565
C2 Fe C5 Li1 173.70(11) . 2_565
C11 Fe C5 Li1 95.57(17) . 2_565
C12 Fe C5 Li1 -46.6(4) . 2_565
C13 Fe C5 Li1 -19.48(13) . 2_565
C3 Fe C5 Li1 -142.10(12) . 2_565
C4 Fe C5 Li1 -104.84(16) . 2_565
C14 Fe C5 Li1 18.16(10) . 2_565
C5 C1 C6 C8 -49.4(3) . .
C2 C1 C6 C8 125.2(2) . .
Fe C1 C6 C8 38.4(3) . .
C1 C6 C8 C9 -70.8(2) . .
C6 C8 C9 N1 178.04(16) . .
C6 C8 C9 C10 58.1(2) . .
C6 C8 C9 Li1 131.71(17) . .
C14 Li1 C9 N1 -124.5(2) 2_565 .
C14 Li1 C9 N1 136.18(18) . .
Li1 Li1 C9 N1 -177.8(3) 2_565 .
C5 Li1 C9 N1 28.0(2) 2_565 .
C10 Li1 C9 N1 129.11(17) . .
Fe Li1 C9 N1 -63.5(3) 2_565 .
N1 Li1 C9 C10 -129.11(17) . .
C14 Li1 C9 C10 106.4(2) 2_565 .
C14 Li1 C9 C10 7.07(11) . .
Li1 Li1 C9 C10 53.12(19) 2_565 .
C5 Li1 C9 C10 -101.1(3) 2_565 .
Fe Li1 C9 C10 167.4(3) 2_565 .
N1 Li1 C9 C8 116.11(16) . .
C14 Li1 C9 C8 -8.4(2) 2_565 .
C14 Li1 C9 C8 -107.71(14) . .
Li1 Li1 C9 C8 -61.7(2) 2_565 .
C5 Li1 C9 C8 144.1(3) 2_565 .
C10 Li1 C9 C8 -114.78(15) . .
Fe Li1 C9 C8 52.6(3) 2_565 .
N1 C9 C10 C11 130.89(19) . .
C8 C9 C10 C11 -107.2(2) . .
Li1 C9 C10 C11 168.7(2) . .
N1 C9 C10 C14 -49.0(2) . .
C8 C9 C10 C14 72.9(2) . .
Li1 C9 C10 C14 -11.22(17) . .
N1 C9 C10 Fe -139.82(14) . .
C8 C9 C10 Fe -17.9(2) . .
Li1 C9 C10 Fe -102.06(15) . .
N1 C9 C10 Li1 -37.76(14) . .
C8 C9 C10 Li1 84.16(16) . .
C1 Fe C10 C11 114.33(12) . .
C2 Fe C10 C11 75.90(14) . .
C5 Fe C10 C11 153.96(12) . .
C12 Fe C10 C11 -37.82(12) . .
C13 Fe C10 C11 -81.47(12) . .
C3 Fe C10 C11 60.3(3) . .
C4 Fe C10 C11 174.43(17) . .
C14 Fe C10 C11 -120.43(15) . .
Li1 Fe C10 C11 -153.70(13) 2_565 .
C1 Fe C10 C14 -125.25(11) . .
C2 Fe C10 C14 -163.67(11) . .
C11 Fe C10 C14 120.43(15) . .
C5 Fe C10 C14 -85.61(12) . .
C12 Fe C10 C14 82.60(12) . .
C13 Fe C10 C14 38.96(11) . .
C3 Fe C10 C14 -179.3(2) . .
C4 Fe C10 C14 -65.1(2) . .
Li1 Fe C10 C14 -33.27(12) 2_565 .
C1 Fe C10 C9 -6.59(17) . .
C2 Fe C10 C9 -45.02(19) . .
C11 Fe C10 C9 -120.9(2) . .
C5 Fe C10 C9 33.04(19) . .
C12 Fe C10 C9 -158.74(18) . .
C13 Fe C10 C9 157.62(18) . .
C3 Fe C10 C9 -60.7(3) . .
C4 Fe C10 C9 53.5(3) . .
C14 Fe C10 C9 118.7(2) . .
Li1 Fe C10 C9 85.39(17) 2_565 .
C1 Fe C10 Li1 -88.82(12) . .
C2 Fe C10 Li1 -127.25(12) . .
C11 Fe C10 Li1 156.85(16) . .
C5 Fe C10 Li1 -49.19(13) . .
C12 Fe C10 Li1 119.03(12) . .
C13 Fe C10 Li1 75.38(12) . .
C3 Fe C10 Li1 -142.9(2) . .
C4 Fe C10 Li1 -28.7(2) . .
C14 Fe C10 Li1 36.42(12) . .
Li1 Fe C10 Li1 3.15(16) 2_565 .
N1 Li1 C10 C11 -124.9(4) . .
C14 Li1 C10 C11 107.5(4) 2_565 .
C14 Li1 C10 C11 37.4(4) . .
Li1 Li1 C10 C11 80.2(4) 2_565 .
C5 Li1 C10 C11 -33.0(5) 2_565 .
C9 Li1 C10 C11 -154.7(4) . .
Fe Li1 C10 C11 63.5(11) 2_565 .
N1 Li1 C10 C14 -162.22(19) . .
C14 Li1 C10 C14 70.2(2) 2_565 .
Li1 Li1 C10 C14 42.81(16) 2_565 .
C5 Li1 C10 C14 -70.4(2) 2_565 .
C9 Li1 C10 C14 167.92(19) . .
Fe Li1 C10 C14 26.1(9) 2_565 .
N1 Li1 C10 C9 29.86(11) . .
C14 Li1 C10 C9 -97.7(2) 2_565 .
C14 Li1 C10 C9 -167.92(19) . .
Li1 Li1 C10 C9 -125.1(2) 2_565 .
C5 Li1 C10 C9 121.7(2) 2_565 .
Fe Li1 C10 C9 -141.8(10) 2_565 .
N1 Li1 C10 Fe 151.13(11) . .
C14 Li1 C10 Fe 23.5(2) 2_565 .
C14 Li1 C10 Fe -46.65(13) . .
Li1 Li1 C10 Fe -3.84(19) 2_565 .
C5 Li1 C10 Fe -117.0(2) 2_565 .
C9 Li1 C10 Fe 121.27(13) . .
Fe Li1 C10 Fe -20.5(10) 2_565 .
C14 C10 C11 C12 -2.0(2) . .
C9 C10 C11 C12 178.09(17) . .
Fe C10 C11 C12 59.53(14) . .
Li1 C10 C11 C12 -32.4(5) . .
C14 C10 C11 Fe -61.55(13) . .
C9 C10 C11 Fe 118.56(18) . .
Li1 C10 C11 Fe -91.9(4) . .
C1 Fe C11 C12 164.35(12) . .
C10 Fe C11 C12 -118.86(17) . .
C2 Fe C11 C12 122.02(13) . .
C5 Fe C11 C12 -169.16(15) . .
C13 Fe C11 C12 -38.11(12) . .
C3 Fe C11 C12 84.26(15) . .
C4 Fe C11 C12 70.6(3) . .
C14 Fe C11 C12 -81.57(12) . .
Li1 Fe C11 C12 -89.85(14) 2_565 .
C1 Fe C11 C10 -76.78(13) . .
C2 Fe C11 C10 -119.12(12) . .
C5 Fe C11 C10 -50.3(2) . .
C12 Fe C11 C10 118.86(17) . .
C13 Fe C11 C10 80.75(12) . .
C3 Fe C11 C10 -156.88(11) . .
C4 Fe C11 C10 -170.5(3) . .
C14 Fe C11 C10 37.29(11) . .
Li1 Fe C11 C10 29.01(14) 2_565 .
C10 C11 C12 C13 1.6(2) . .
Fe C11 C12 C13 60.19(14) . .
C10 C11 C12 Fe -58.59(13) . .
C1 Fe C12 C13 -148.36(15) . .
C10 Fe C12 C13 -79.73(12) . .
C2 Fe C12 C13 168.77(12) . .
C11 Fe C12 C13 -118.16(17) . .
C5 Fe C12 C13 32.8(4) . .
C3 Fe C12 C13 123.63(13) . .
C4 Fe C12 C13 81.49(16) . .
C14 Fe C12 C13 -35.40(11) . .
Li1 Fe C12 C13 -10.22(14) 2_565 .
C1 Fe C12 C11 -30.2(2) . .
C10 Fe C12 C11 38.42(11) . .
C2 Fe C12 C11 -73.08(14) . .
C5 Fe C12 C11 151.0(4) . .
C13 Fe C12 C11 118.16(17) . .
C3 Fe C12 C11 -118.22(13) . .
C4 Fe C12 C11 -160.35(13) . .
C14 Fe C12 C11 82.75(12) . .
Li1 Fe C12 C11 107.94(13) 2_565 .
C11 C12 C13 C14 -0.6(2) . .
Fe C12 C13 C14 58.91(14) . .
C11 C12 C13 Fe -59.55(14) . .
C1 Fe C13 C12 132.8(2) . .
C10 Fe C13 C12 83.47(12) . .
C2 Fe C13 C12 -27.7(3) . .
C11 Fe C13 C12 38.47(12) . .
C5 Fe C13 C12 -171.91(12) . .
C3 Fe C13 C12 -79.49(16) . .
C4 Fe C13 C12 -125.37(13) . .
C14 Fe C13 C12 123.24(17) . .
Li1 Fe C13 C12 169.72(14) 2_565 .
C1 Fe C13 C14 9.6(3) . .
C10 Fe C13 C14 -39.77(11) . .
C2 Fe C13 C14 -150.9(2) . .
C11 Fe C13 C14 -84.77(12) . .
C5 Fe C13 C14 64.86(15) . .
C12 Fe C13 C14 -123.24(17) . .
C3 Fe C13 C14 157.27(13) . .
C4 Fe C13 C14 111.39(13) . .
Li1 Fe C13 C14 46.48(12) 2_565 .
C12 C13 C14 C10 -0.6(2) . .
Fe C13 C14 C10 57.09(12) . .
C12 C13 C14 Fe -57.65(14) . .
C12 C13 C14 Li1 -135.89(17) . 2_565
Fe C13 C14 Li1 -78.24(13) . 2_565
C12 C13 C14 Li1 147.0(4) . .
Fe C13 C14 Li1 -155.3(4) . .
C11 C10 C14 C13 1.6(2) . .
C9 C10 C14 C13 -178.54(16) . .
Fe C10 C14 C13 -58.36(12) . .
Li1 C10 C14 C13 167.64(19) . .
C11 C10 C14 Fe 59.93(13) . .
C9 C10 C14 Fe -120.17(17) . .
Li1 C10 C14 Fe -134.00(12) . .
C11 C10 C14 Li1 125.81(19) . 2_565
C9 C10 C14 Li1 -54.3(3) . 2_565
Fe C10 C14 Li1 65.87(17) . 2_565
Li1 C10 C14 Li1 -68.1(2) . 2_565
C11 C10 C14 Li1 -166.07(16) . .
C9 C10 C14 Li1 13.8(2) . .
Fe C10 C14 Li1 134.00(13) . .
C1 Fe C14 C13 -176.13(12) . .
C10 Fe C14 C13 116.42(16) . .
C2 Fe C14 C13 154.1(2) . .
C11 Fe C14 C13 78.99(13) . .
C5 Fe C14 C13 -133.48(13) . .
C12 Fe C14 C13 35.37(12) . .
C3 Fe C14 C13 -64.3(3) . .
C4 Fe C14 C13 -92.55(14) . .
Li1 Fe C14 C13 -111.22(16) 2_565 .
C1 Fe C14 C10 67.45(13) . .
C2 Fe C14 C10 37.7(3) . .
C11 Fe C14 C10 -37.43(11) . .
C5 Fe C14 C10 110.10(11) . .
C12 Fe C14 C10 -81.05(12) . .
C13 Fe C14 C10 -116.42(16) . .
C3 Fe C14 C10 179.2(2) . .
C4 Fe C14 C10 151.04(11) . .
Li1 Fe C14 C10 132.36(15) 2_565 .
C1 Fe C14 Li1 -64.91(13) . 2_565
C10 Fe C14 Li1 -132.36(15) . 2_565
C2 Fe C14 Li1 -94.6(2) . 2_565
C11 Fe C14 Li1 -169.79(13) . 2_565
C5 Fe C14 Li1 -22.26(13) . 2_565
C12 Fe C14 Li1 146.59(13) . 2_565
C13 Fe C14 Li1 111.22(16) . 2_565
C3 Fe C14 Li1 46.9(3) . 2_565
C4 Fe C14 Li1 18.68(14) . 2_565
C1 Fe C14 Li1 -9.2(2) . .
C10 Fe C14 Li1 -76.61(19) . .
C2 Fe C14 Li1 -38.9(3) . .
C11 Fe C14 Li1 -114.04(19) . .
C5 Fe C14 Li1 33.5(2) . .
C12 Fe C14 Li1 -157.7(2) . .
C13 Fe C14 Li1 167.0(2) . .
C3 Fe C14 Li1 102.6(3) . .
C4 Fe C14 Li1 74.4(2) . .
Li1 Fe C14 Li1 55.8(2) 2_565 .
N1 Li1 C14 C13 -133.2(4) . .
C14 Li1 C14 C13 85.6(5) 2_565 .
Li1 Li1 C14 C13 85.6(5) 2_565 .
C5 Li1 C14 C13 -14.9(5) 2_565 .
C9 Li1 C14 C13 -155.4(4) . .
C10 Li1 C14 C13 -148.2(5) . .
Fe Li1 C14 C13 37.8(6) 2_565 .
N1 Li1 C14 C10 15.09(16) . .
C14 Li1 C14 C10 -126.18(18) 2_565 .
Li1 Li1 C14 C10 -126.18(18) 2_565 .
C5 Li1 C14 C10 133.32(17) 2_565 .
C9 Li1 C14 C10 -7.16(11) . .
Fe Li1 C14 C10 -173.9(2) 2_565 .
N1 Li1 C14 Fe 78.64(19) . .
C14 Li1 C14 Fe -62.6(2) 2_565 .
Li1 Li1 C14 Fe -62.6(2) 2_565 .
C5 Li1 C14 Fe -163.13(13) 2_565 .
C9 Li1 C14 Fe 56.39(16) . .
C10 Li1 C14 Fe 63.55(15) . .
Fe Li1 C14 Fe -110.4(2) 2_565 .
N1 Li1 C14 Li1 141.3(2) . 2_565
C14 Li1 C14 Li1 0.0 2_565 2_565
C5 Li1 C14 Li1 -100.5(2) 2_565 2_565
C9 Li1 C14 Li1 119.01(17) . 2_565
C10 Li1 C14 Li1 126.18(18) . 2_565
Fe Li1 C14 Li1 -47.76(18) 2_565 2_565
C10 C9 N1 C16 -62.93(19) . .
C8 C9 N1 C16 172.68(16) . .
Li1 C9 N1 C16 -114.28(18) . .
C10 C9 N1 C15 176.80(17) . .
C8 C9 N1 C15 52.4(2) . .
Li1 C9 N1 C15 125.5(2) . .
C10 C9 N1 Li1 51.35(18) . .
C8 C9 N1 Li1 -73.04(18) . .
C14 Li1 N1 C16 -162.8(2) 2_565 .
C14 Li1 N1 C16 75.50(17) . .
Li1 Li1 N1 C16 116.8(3) 2_565 .
C5 Li1 N1 C16 -49.0(2) 2_565 .
C9 Li1 N1 C16 113.90(17) . .
C10 Li1 N1 C16 84.78(14) . .
Fe Li1 N1 C16 -96.9(2) 2_565 .
C14 Li1 N1 C15 -38.3(3) 2_565 .
C14 Li1 N1 C15 -159.99(16) . .
Li1 Li1 N1 C15 -118.7(3) 2_565 .
C5 Li1 N1 C15 75.5(2) 2_565 .
C9 Li1 N1 C15 -121.6(2) . .
C10 Li1 N1 C15 -150.71(17) . .
Fe Li1 N1 C15 27.6(3) 2_565 .
C14 Li1 N1 C9 83.2(3) 2_565 .
C14 Li1 N1 C9 -38.41(15) . .
Li1 Li1 N1 C9 2.9(3) 2_565 .
C5 Li1 N1 C9 -162.87(15) 2_565 .
C10 Li1 N1 C9 -29.13(10) . .
Fe Li1 N1 C9 149.19(18) 2_565 .
